data_7113075
loop_
_publ_author_name
'Andrews, Philip C.'
'Gee, William J.'
'Junk, Peter C.'
'Krautscheid, Harald'
'MacLellan, Jonathan G.'

_publ_section_title
;
 Monitoring the stepwise assembly of a 3-D framework from a supramolecular
 lanthanoid synthon by in situ infrared spectroscopy.
;
_journal_issue 32
_journal_name_full 'Chemical communications (Cambridge, England)'
_journal_page_first 5948
_journal_page_last 5950
_journal_paper_doi 10.1039/c0cc00949k
_journal_volume 46
_journal_year 2010
_chemical_formula_moiety 'C36 H33 N4 Nd O8, C3 H7 N O'
_chemical_formula_sum 'C39 H40 N5 Nd O9'
_chemical_formula_weight 867.00
_chemical_name_systematic
;
?
;
_space_group_IT_number 2
_symmetry_cell_setting triclinic
_symmetry_space_group_name_Hall '-P 1'
_symmetry_space_group_name_H-M 'P -1'
_atom_sites_solution_hydrogens geom
_atom_sites_solution_primary direct
_atom_sites_solution_secondary difmap
_audit_creation_method SHELXL-97
_cell_angle_alpha 91.021(5)
_cell_angle_beta 102.172(5)
_cell_angle_gamma 95.652(5)
_cell_formula_units_Z 2
_cell_length_a 9.8275(6)
_cell_length_b 10.7284(7)
_cell_length_c 19.2871(12)
_cell_measurement_reflns_used 18254
_cell_measurement_temperature 180(2)
_cell_measurement_theta_max 28.385
_cell_measurement_theta_min 1.905
_cell_volume 1976.6(2)
_computing_cell_refinement 'STOE X-AREA'
_computing_data_collection 'STOE X-AREA'
_computing_data_reduction 'STOE X-AREA'
_computing_molecular_graphics 'Ortep-3 for Windows (Farrugia, 1997)'
_computing_structure_refinement 'SHELXL-97 (Sheldrick, 1997)'
_computing_structure_solution 'SHELXS-97 (Sheldrick, 1990)'
_diffrn_ambient_temperature 180(2)
_diffrn_detector 'image plate (34 cm diameter / schwenk)'
_diffrn_detector_area_resol_mean 6.67
_diffrn_detector_type STOE
_diffrn_measured_fraction_theta_full 0.934
_diffrn_measured_fraction_theta_max 0.934
_diffrn_measurement_details ' 158 frames, detector distance = 100 mm'
_diffrn_measurement_device '2-circle goniometer'
_diffrn_measurement_device_type 'STOE IPDS 2T'
_diffrn_measurement_method 'rotation method'
_diffrn_radiation_collimation '0.5 mm diameter, multiple pinhole'
_diffrn_radiation_monochromator 'plane graphite'
_diffrn_radiation_polarisn_norm 0
_diffrn_radiation_source 'fine-focus sealed tube'
_diffrn_radiation_type MoK\a
_diffrn_radiation_wavelength 0.71073
_diffrn_reflns_av_R_equivalents 0.0414
_diffrn_reflns_av_sigmaI/netI 0.0438
_diffrn_reflns_limit_h_max 11
_diffrn_reflns_limit_h_min -11
_diffrn_reflns_limit_k_max 12
_diffrn_reflns_limit_k_min -12
_diffrn_reflns_limit_l_max 22
_diffrn_reflns_limit_l_min -22
_diffrn_reflns_number 11341
_diffrn_reflns_theta_full 25.00
_diffrn_reflns_theta_max 25.00
_diffrn_reflns_theta_min 1.91
_diffrn_source 'sealed X-ray tube, 12 x 0.4 mm long-fine focus'
_diffrn_source_current 40
_diffrn_source_power 2.00
_diffrn_source_voltage 50
_diffrn_standards_number none
_exptl_absorpt_coefficient_mu 1.372
_exptl_absorpt_correction_T_max 0.8750
_exptl_absorpt_correction_T_min 0.7709
_exptl_absorpt_correction_type numerical
_exptl_absorpt_process_details 'HABITUS (Herrendorf et al., 1997)'
_exptl_crystal_colour 'pale yellow'
_exptl_crystal_density_diffrn 1.457
_exptl_crystal_density_method 'not measured'
_exptl_crystal_description prism
_exptl_crystal_F_000 882
_exptl_crystal_size_max 0.20
_exptl_crystal_size_mid 0.15
_exptl_crystal_size_min 0.10
_refine_diff_density_max 0.943
_refine_diff_density_min -0.765
_refine_diff_density_rms 0.073
_refine_ls_extinction_method none
_refine_ls_goodness_of_fit_ref 1.003
_refine_ls_hydrogen_treatment mixed
_refine_ls_matrix_type full
_refine_ls_number_parameters 504
_refine_ls_number_reflns 6505
_refine_ls_number_restraints 0
_refine_ls_restrained_S_all 1.003
_refine_ls_R_factor_all 0.0334
_refine_ls_R_factor_gt 0.0275
_refine_ls_shift/su_max 0.001
_refine_ls_shift/su_mean 0.000
_refine_ls_structure_factor_coef Fsqd
_refine_ls_weighting_details 'calc w=1/[\s^2^(Fo^2^)+(0.0363P)^2^+0.0000P] where P=(Fo^2^+2Fc^2^)/3'
_refine_ls_weighting_scheme calc
_refine_ls_wR_factor_gt 0.0614
_refine_ls_wR_factor_ref 0.0629
_reflns_number_gt 5765
_reflns_number_total 6505
_reflns_threshold_expression >2sigma(I)
_cod_data_source_file c0cc00949k.txt
_cod_data_source_block ip2-558
_cod_depositor_comments
;
The following automatic conversions were performed:

'_symmetry_cell_setting' value 'Triclinic' changed to 'triclinic'
according to
/usr/data/users/saulius/automatic-downloads/retrospective/RSC/lib/dictionaries/cif_core.dic
dictionary named 'cif_core.dic' version 2.4.2 from 2011-04-26.

Automatic conversion script
Id: cif_fix_values 2281 2013-09-26 08:29:07Z andrius 
;
_cod_database_code 7113075

loop_
_symmetry_equiv_pos_as_xyz
'x, y, z'
'-x, -y, -z'

loop_
_atom_site_label
_atom_site_type_symbol
_atom_site_fract_x
_atom_site_fract_y
_atom_site_fract_z
_atom_site_U_iso_or_equiv
_atom_site_adp_type
_atom_site_occupancy
_atom_site_symmetry_multiplicity
_atom_site_calc_flag
_atom_site_refinement_flags
Nd1 Nd 0.007016(17) 0.150344(15) 0.374283(8) 0.02389(6) Uani 1 1 d .
O1 O -0.1966(2) 0.02306(19) 0.40022(11) 0.0308(5) Uani 1 1 d .
N1 N -0.6945(4) 0.4446(4) -0.00714(19) 0.0672(11) Uani 1 1 d .
C1 C -0.4189(4) -0.0499(4) 0.4207(2) 0.0445(9) Uani 1 1 d .
H1A H -0.4254 -0.1386 0.4060 0.067 Uiso 1 1 calc R
H1B H -0.5127 -0.0216 0.4109 0.067 Uiso 1 1 calc R
H1C H -0.3781 -0.0392 0.4716 0.067 Uiso 1 1 calc R
O2 O -0.1904(2) 0.1616(2) 0.27944(10) 0.0307(5) Uani 1 1 d .
N2 N 0.1056(4) 0.7213(4) 0.00228(19) 0.0645(10) Uani 1 1 d .
C2 C -0.3276(3) 0.0265(3) 0.38001(15) 0.0294(7) Uani 1 1 d .
O3 O 0.2529(2) 0.2187(2) 0.42070(12) 0.0363(5) Uani 1 1 d .
N3 N 0.3219(5) 0.0601(4) -0.0697(2) 0.0733(12) Uani 1 1 d .
C3 C -0.3919(3) 0.0934(3) 0.32266(16) 0.0309(7) Uani 1 1 d .
H3 H -0.4900 0.0972 0.3155 0.037 Uiso 1 1 calc R
O4 O 0.0673(2) 0.3437(2) 0.32289(12) 0.0346(5) Uani 1 1 d .
N4 N -0.2044(3) 0.5012(3) 0.41744(15) 0.0403(7) Uani 1 1 d .
C4 C -0.3213(3) 0.1552(3) 0.27508(15) 0.0273(6) Uani 1 1 d .
O5 O 0.0947(2) -0.05299(19) 0.39570(11) 0.0318(5) Uani 1 1 d .
N5 N 0.7299(4) 0.7347(3) 0.20977(17) 0.0490(8) Uani 1 1 d .
C5 C -0.4035(3) 0.2175(3) 0.21299(15) 0.0280(6) Uani 1 1 d .
O6 O 0.0852(2) 0.0812(2) 0.27343(11) 0.0337(5) Uani 1 1 d .
C6 C -0.5337(3) 0.2575(3) 0.21349(16) 0.0323(7) Uani 1 1 d .
H6 H -0.5733 0.2445 0.2540 0.039 Uiso 1 1 calc R
O7 O -0.1229(2) 0.31155(19) 0.42056(11) 0.0334(5) Uani 1 1 d .
C7 C -0.6062(4) 0.3159(3) 0.15607(17) 0.0359(7) Uani 1 1 d .
H7 H -0.6949 0.3431 0.1570 0.043 Uiso 1 1 calc R
O8 O 0.5461(3) 0.7692(3) 0.25897(17) 0.0599(7) Uani 1 1 d .
C8 C -0.5480(4) 0.3344(3) 0.09674(18) 0.0368(7) Uani 1 1 d .
O9 O 0.0577(2) 0.1444(2) 0.50707(11) 0.0293(5) Uani 1 1 d .
C9 C -0.6275(4) 0.3952(4) 0.03788(19) 0.0460(9) Uani 1 1 d .
C10 C -0.4181(4) 0.2947(3) 0.09498(17) 0.0372(8) Uani 1 1 d .
H10 H -0.3791 0.3071 0.0542 0.045 Uiso 1 1 calc R
C11 C -0.3462(3) 0.2372(3) 0.15307(16) 0.0325(7) Uani 1 1 d .
H11 H -0.2571 0.2107 0.1523 0.039 Uiso 1 1 calc R
C12 C 0.4887(4) 0.3020(4) 0.4468(2) 0.0444(9) Uani 1 1 d .
H12A H 0.4970 0.3492 0.4917 0.067 Uiso 1 1 calc R
H12B H 0.5536 0.3429 0.4199 0.067 Uiso 1 1 calc R
H12C H 0.5116 0.2163 0.4565 0.067 Uiso 1 1 calc R
C13 C 0.3415(3) 0.2983(3) 0.40424(16) 0.0335(7) Uani 1 1 d .
C14 C 0.3129(3) 0.3834(3) 0.34935(17) 0.0341(7) Uani 1 1 d .
H14 H 0.3896 0.4346 0.3385 0.041 Uiso 1 1 calc R
C15 C 0.1794(4) 0.3970(3) 0.31004(16) 0.0317(7) Uani 1 1 d .
C16 C 0.1631(3) 0.4759(3) 0.24541(17) 0.0328(7) Uani 1 1 d .
C17 C 0.0433(4) 0.4479(3) 0.19205(19) 0.0397(8) Uani 1 1 d .
H17 H -0.0269 0.3847 0.1989 0.048 Uiso 1 1 calc R
C18 C 0.0252(4) 0.5106(3) 0.12972(19) 0.0446(9) Uani 1 1 d .
H18 H -0.0572 0.4910 0.0939 0.054 Uiso 1 1 calc R
C19 C 0.1281(4) 0.6025(3) 0.11932(18) 0.0405(8) Uani 1 1 d .
C20 C 0.1147(4) 0.6674(4) 0.0532(2) 0.0476(9) Uani 1 1 d .
C21 C 0.2490(4) 0.6315(3) 0.17231(18) 0.0400(8) Uani 1 1 d .
H21 H 0.3196 0.6941 0.1652 0.048 Uiso 1 1 calc R
C22 C 0.2652(4) 0.5687(3) 0.23499(17) 0.0355(7) Uani 1 1 d .
H22 H 0.3467 0.5891 0.2712 0.043 Uiso 1 1 calc R
C23 C 0.2123(4) -0.2359(4) 0.4040(2) 0.0474(9) Uani 1 1 d .
H23A H 0.2366 -0.2187 0.4555 0.071 Uiso 1 1 calc R
H23B H 0.2934 -0.2630 0.3882 0.071 Uiso 1 1 calc R
H23C H 0.1341 -0.3022 0.3925 0.071 Uiso 1 1 calc R
C24 C 0.1703(3) -0.1184(3) 0.36713(16) 0.0314(7) Uani 1 1 d .
C25 C 0.2123(3) -0.0926(3) 0.30389(16) 0.0325(7) Uani 1 1 d .
H25 H 0.2780 -0.1422 0.2904 0.039 Uiso 1 1 calc R
C26 C 0.1637(3) 0.0022(3) 0.25877(15) 0.0282(6) Uani 1 1 d .
C27 C 0.1985(3) 0.0102(3) 0.18702(16) 0.0282(6) Uani 1 1 d .
C28 C 0.1114(3) 0.0692(3) 0.13384(16) 0.0326(7) Uani 1 1 d .
H28 H 0.0307 0.1019 0.1435 0.039 Uiso 1 1 calc R
C29 C 0.1412(4) 0.0807(3) 0.06728(17) 0.0367(7) Uani 1 1 d .
H29 H 0.0811 0.1206 0.0312 0.044 Uiso 1 1 calc R
C30 C 0.2601(4) 0.0333(3) 0.05349(17) 0.0364(7) Uani 1 1 d .
C31 C 0.2944(4) 0.0476(4) -0.0153(2) 0.0492(10) Uani 1 1 d .
C32 C 0.3493(4) -0.0247(3) 0.10618(17) 0.0363(7) Uani 1 1 d .
H32 H 0.4313 -0.0552 0.0967 0.044 Uiso 1 1 calc R
C33 C 0.3174(3) -0.0373(3) 0.17208(16) 0.0318(7) Uani 1 1 d .
H33 H 0.3767 -0.0786 0.2078 0.038 Uiso 1 1 calc R
C34 C -0.1705(4) 0.4004(3) 0.38824(17) 0.0352(7) Uani 1 1 d .
H34 H -0.1839 0.3961 0.3380 0.042 Uiso 1 1 calc R
C35 C -0.2656(6) 0.6014(4) 0.3757(3) 0.0780(16) Uani 1 1 d .
H35A H -0.2027 0.6791 0.3869 0.117 Uiso 1 1 calc R
H35B H -0.3561 0.6136 0.3871 0.117 Uiso 1 1 calc R
H35C H -0.2792 0.5788 0.3251 0.117 Uiso 1 1 calc R
C36 C -0.1813(5) 0.5192(4) 0.4938(2) 0.0488(9) Uani 1 1 d .
H36A H -0.2712 0.5077 0.5084 0.073 Uiso 1 1 calc R
H36B H -0.1363 0.6041 0.5079 0.073 Uiso 1 1 calc R
H36C H -0.1206 0.4578 0.5167 0.073 Uiso 1 1 calc R
C37 C 0.6600(4) 0.8019(4) 0.2447(2) 0.0505(10) Uani 1 1 d .
C38 C 0.6690(7) 0.6111(5) 0.1799(3) 0.0930(19) Uani 1 1 d .
H38A H 0.5821 0.5880 0.1960 0.140 Uiso 1 1 calc R
H38B H 0.7352 0.5495 0.1955 0.140 Uiso 1 1 calc R
H38C H 0.6487 0.6127 0.1279 0.140 Uiso 1 1 calc R
C39 C 0.8646(5) 0.7809(5) 0.1961(3) 0.0739(14) Uani 1 1 d .
H39A H 0.8887 0.8681 0.2140 0.111 Uiso 1 1 calc R
H39B H 0.8604 0.7765 0.1449 0.111 Uiso 1 1 calc R
H39C H 0.9359 0.7294 0.2202 0.111 Uiso 1 1 calc R
HH1 H 0.118(6) 0.112(5) 0.532(3) 0.089 Uiso 1 1 d .
HH2 H 0.007(6) 0.137(5) 0.529(3) 0.089 Uiso 1 1 d .
H5 H 0.709(5) 0.888(4) 0.259(2) 0.062(13) Uiso 1 1 d .

loop_
_atom_site_aniso_label
_atom_site_aniso_U_11
_atom_site_aniso_U_22
_atom_site_aniso_U_33
_atom_site_aniso_U_23
_atom_site_aniso_U_13
_atom_site_aniso_U_12
Nd1 0.02430(9) 0.02590(9) 0.02252(8) 0.00277(5) 0.00701(6) 0.00300(6)
O1 0.0271(12) 0.0351(11) 0.0300(11) 0.0080(9) 0.0052(9) 0.0021(10)
N1 0.064(2) 0.089(3) 0.053(2) 0.029(2) 0.0084(18) 0.030(2)
C1 0.0342(19) 0.058(2) 0.045(2) 0.0212(17) 0.0146(16) 0.0022(18)
O2 0.0266(12) 0.0406(12) 0.0258(10) 0.0046(9) 0.0075(9) 0.0036(10)
N2 0.082(3) 0.060(2) 0.050(2) 0.0170(17) 0.0082(19) 0.014(2)
C2 0.0303(17) 0.0323(16) 0.0260(15) -0.0006(12) 0.0091(13) -0.0009(14)
O3 0.0327(13) 0.0383(12) 0.0363(12) 0.0103(10) 0.0048(10) -0.0001(11)
N3 0.090(3) 0.099(3) 0.049(2) 0.021(2) 0.041(2) 0.040(3)
C3 0.0224(16) 0.0367(17) 0.0337(16) 0.0041(13) 0.0068(13) 0.0016(14)
O4 0.0272(12) 0.0347(12) 0.0447(13) 0.0087(10) 0.0136(10) 0.0030(10)
N4 0.0464(18) 0.0328(14) 0.0428(16) 0.0006(12) 0.0076(13) 0.0137(14)
C4 0.0291(17) 0.0267(14) 0.0257(14) -0.0037(11) 0.0052(12) 0.0032(13)
O5 0.0379(13) 0.0327(11) 0.0279(11) 0.0051(9) 0.0129(9) 0.0055(10)
N5 0.049(2) 0.0462(17) 0.0478(18) -0.0024(14) 0.0052(15) -0.0022(16)
C5 0.0288(16) 0.0260(14) 0.0276(15) -0.0011(11) 0.0036(12) 0.0009(13)
O6 0.0394(13) 0.0387(12) 0.0286(11) 0.0061(9) 0.0147(10) 0.0148(11)
C6 0.0364(18) 0.0305(16) 0.0313(16) 0.0016(12) 0.0096(13) 0.0055(15)
O7 0.0366(13) 0.0296(11) 0.0363(12) 0.0017(9) 0.0099(10) 0.0091(10)
C7 0.0355(19) 0.0334(16) 0.0385(18) 0.0011(13) 0.0045(14) 0.0097(15)
O8 0.0453(17) 0.0579(17) 0.077(2) 0.0065(15) 0.0120(15) 0.0083(15)
C8 0.0385(19) 0.0329(16) 0.0361(17) 0.0041(13) 0.0007(14) 0.0042(16)
O9 0.0309(13) 0.0335(11) 0.0247(11) 0.0053(9) 0.0080(9) 0.0048(10)
C9 0.047(2) 0.051(2) 0.040(2) 0.0100(16) 0.0047(17) 0.0134(19)
C10 0.041(2) 0.0430(18) 0.0293(16) 0.0073(14) 0.0099(14) 0.0048(17)
C11 0.0289(17) 0.0379(17) 0.0318(16) 0.0039(13) 0.0089(13) 0.0042(15)
C12 0.0327(19) 0.055(2) 0.045(2) 0.0088(17) 0.0077(16) 0.0030(18)
C13 0.0296(18) 0.0414(18) 0.0307(16) -0.0051(13) 0.0101(13) 0.0030(15)
C14 0.0298(18) 0.0380(17) 0.0364(17) 0.0042(13) 0.0135(14) -0.0015(15)
C15 0.0368(19) 0.0278(15) 0.0333(16) 0.0001(12) 0.0146(14) 0.0023(14)
C16 0.0335(18) 0.0331(16) 0.0345(16) 0.0031(13) 0.0126(14) 0.0054(15)
C17 0.0354(19) 0.0387(18) 0.046(2) 0.0059(15) 0.0124(16) 0.0021(16)
C18 0.044(2) 0.044(2) 0.0409(19) -0.0004(15) -0.0032(16) 0.0071(18)
C19 0.049(2) 0.0371(18) 0.0376(18) 0.0065(14) 0.0118(16) 0.0112(17)
C20 0.057(3) 0.044(2) 0.041(2) 0.0066(16) 0.0068(17) 0.0101(19)
C21 0.047(2) 0.0328(17) 0.0426(19) 0.0079(14) 0.0156(16) 0.0039(16)
C22 0.0375(19) 0.0335(16) 0.0351(17) 0.0012(13) 0.0088(14) -0.0005(15)
C23 0.059(2) 0.049(2) 0.0428(19) 0.0179(17) 0.0189(18) 0.0256(19)
C24 0.0282(17) 0.0331(16) 0.0330(16) 0.0029(13) 0.0056(13) 0.0049(14)
C25 0.0342(18) 0.0383(17) 0.0291(15) 0.0028(13) 0.0121(13) 0.0129(15)
C26 0.0231(16) 0.0324(16) 0.0283(15) -0.0020(12) 0.0053(12) -0.0001(14)
C27 0.0255(16) 0.0284(15) 0.0309(16) -0.0014(12) 0.0074(12) 0.0020(13)
C28 0.0305(17) 0.0380(17) 0.0321(16) 0.0028(13) 0.0112(13) 0.0079(15)
C29 0.040(2) 0.0416(18) 0.0296(16) 0.0043(13) 0.0093(14) 0.0052(16)
C30 0.043(2) 0.0395(18) 0.0299(16) 0.0006(13) 0.0157(14) 0.0023(16)
C31 0.058(3) 0.057(2) 0.040(2) 0.0055(17) 0.0225(18) 0.018(2)
C32 0.0369(19) 0.0389(18) 0.0385(18) -0.0021(14) 0.0195(15) 0.0063(16)
C33 0.0312(17) 0.0320(16) 0.0337(16) 0.0016(12) 0.0099(13) 0.0043(14)
C34 0.0346(19) 0.0375(18) 0.0326(17) -0.0002(14) 0.0058(14) 0.0029(16)
C35 0.104(4) 0.049(2) 0.073(3) 0.007(2) -0.009(3) 0.033(3)
C36 0.055(2) 0.045(2) 0.047(2) -0.0108(16) 0.0151(18) 0.0052(19)
C37 0.041(2) 0.039(2) 0.067(3) 0.0004(18) 0.0018(19) 0.008(2)
C38 0.112(5) 0.081(4) 0.085(4) -0.038(3) 0.041(4) -0.028(4)
C39 0.053(3) 0.074(3) 0.097(4) 0.008(3) 0.021(3) 0.003(3)

loop_
_atom_type_symbol
_atom_type_description
_atom_type_scat_dispersion_real
_atom_type_scat_dispersion_imag
_atom_type_scat_source
C C 0.0033 0.0016 'International Tables Vol C Tables 4.2.6.8 and 6.1.1.4'
H H 0.0000 0.0000 'International Tables Vol C Tables 4.2.6.8 and 6.1.1.4'
N N 0.0061 0.0033 'International Tables Vol C Tables 4.2.6.8 and 6.1.1.4'
Nd Nd -0.1943 3.0179 'International Tables Vol C Tables 4.2.6.8 and 6.1.1.4'
O O 0.0106 0.0060 'International Tables Vol C Tables 4.2.6.8 and 6.1.1.4'

loop_
_geom_angle_atom_site_label_1
_geom_angle_atom_site_label_2
_geom_angle_atom_site_label_3
_geom_angle
O6 Nd1 O2 76.61(7)
O6 Nd1 O4 77.86(7)
O2 Nd1 O4 77.87(8)
O6 Nd1 O3 84.26(8)
O2 Nd1 O3 146.14(7)
O4 Nd1 O3 70.88(7)
O6 Nd1 O5 70.54(7)
O2 Nd1 O5 117.61(8)
O4 Nd1 O5 139.12(7)
O3 Nd1 O5 80.60(7)
O6 Nd1 O1 115.25(8)
O2 Nd1 O1 70.52(7)
O4 Nd1 O1 140.80(7)
O3 Nd1 O1 143.34(6)
O5 Nd1 O1 77.82(7)
O6 Nd1 O7 144.29(6)
O2 Nd1 O7 77.18(7)
O4 Nd1 O7 73.24(7)
O3 Nd1 O7 105.15(8)
O5 Nd1 O7 144.33(7)
O1 Nd1 O7 77.56(7)
O6 Nd1 O9 142.13(7)
O2 Nd1 O9 138.05(7)
O4 Nd1 O9 117.69(8)
O3 Nd1 O9 70.85(7)
O5 Nd1 O9 77.41(7)
O1 Nd1 O9 75.73(7)
O7 Nd1 O9 71.77(7)
C2 O1 Nd1 133.06(18)
C2 C1 H1A 109.5
C2 C1 H1B 109.5
H1A C1 H1B 109.5
C2 C1 H1C 109.5
H1A C1 H1C 109.5
H1B C1 H1C 109.5
C4 O2 Nd1 134.37(18)
O1 C2 C3 125.0(3)
O1 C2 C1 116.5(3)
C3 C2 C1 118.6(3)
C13 O3 Nd1 135.49(19)
C2 C3 C4 124.4(3)
C2 C3 H3 117.8
C4 C3 H3 117.8
C15 O4 Nd1 134.15(18)
C34 N4 C36 121.3(3)
C34 N4 C35 122.5(3)
C36 N4 C35 116.1(3)
O2 C4 C3 124.7(3)
O2 C4 C5 116.0(3)
C3 C4 C5 119.4(3)
C24 O5 Nd1 134.96(18)
C37 N5 C39 122.5(4)
C37 N5 C38 120.0(4)
C39 N5 C38 117.4(4)
C6 C5 C11 119.0(3)
C6 C5 C4 122.2(3)
C11 C5 C4 118.8(3)
C26 O6 Nd1 137.71(18)
C7 C6 C5 121.1(3)
C7 C6 H6 119.5
C5 C6 H6 119.5
C34 O7 Nd1 126.2(2)
C6 C7 C8 119.3(3)
C6 C7 H7 120.4
C8 C7 H7 120.4
C7 C8 C10 120.6(3)
C7 C8 C9 117.5(3)
C10 C8 C9 121.9(3)
Nd1 O9 HH1 128(4)
Nd1 O9 HH2 126(5)
HH1 O9 HH2 98(5)
N1 C9 C8 177.1(4)
C11 C10 C8 119.4(3)
C11 C10 H10 120.3
C8 C10 H10 120.3
C10 C11 C5 120.6(3)
C10 C11 H11 119.7
C5 C11 H11 119.7
C13 C12 H12A 109.5
C13 C12 H12B 109.5
H12A C12 H12B 109.5
C13 C12 H12C 109.5
H12A C12 H12C 109.5
H12B C12 H12C 109.5
O3 C13 C14 125.0(3)
O3 C13 C12 116.6(3)
C14 C13 C12 118.4(3)
C15 C14 C13 124.2(3)
C15 C14 H14 117.9
C13 C14 H14 117.9
O4 C15 C14 124.6(3)
O4 C15 C16 115.9(3)
C14 C15 C16 119.5(3)
C22 C16 C17 119.1(3)
C22 C16 C15 123.2(3)
C17 C16 C15 117.6(3)
C18 C17 C16 121.0(3)
C18 C17 H17 119.5
C16 C17 H17 119.5
C17 C18 C19 119.7(3)
C17 C18 H18 120.1
C19 C18 H18 120.1
C18 C19 C21 120.0(3)
C18 C19 C20 121.2(3)
C21 C19 C20 118.8(3)
N2 C20 C19 178.1(5)
C22 C21 C19 119.7(3)
C22 C21 H21 120.2
C19 C21 H21 120.2
C21 C22 C16 120.5(3)
C21 C22 H22 119.7
C16 C22 H22 119.7
C24 C23 H23A 109.5
C24 C23 H23B 109.5
H23A C23 H23B 109.5
C24 C23 H23C 109.5
H23A C23 H23C 109.5
H23B C23 H23C 109.5
O5 C24 C25 125.2(3)
O5 C24 C23 116.5(3)
C25 C24 C23 118.3(3)
C24 C25 C26 124.2(3)
C24 C25 H25 117.9
C26 C25 H25 117.9
O6 C26 C25 124.1(3)
O6 C26 C27 116.0(2)
C25 C26 C27 119.9(3)
C28 C27 C33 119.1(3)
C28 C27 C26 118.9(3)
C33 C27 C26 122.1(3)
C29 C28 C27 120.7(3)
C29 C28 H28 119.6
C27 C28 H28 119.6
C28 C29 C30 119.4(3)
C28 C29 H29 120.3
C30 C29 H29 120.3
C29 C30 C32 120.7(3)
C29 C30 C31 119.9(3)
C32 C30 C31 119.4(3)
N3 C31 C30 179.4(5)
C33 C32 C30 119.4(3)
C33 C32 H32 120.3
C30 C32 H32 120.3
C32 C33 C27 120.7(3)
C32 C33 H33 119.7
C27 C33 H33 119.7
O7 C34 N4 125.3(3)
O7 C34 H34 117.3
N4 C34 H34 117.3
N4 C35 H35A 109.5
N4 C35 H35B 109.5
H35A C35 H35B 109.5
N4 C35 H35C 109.5
H35A C35 H35C 109.5
H35B C35 H35C 109.5
N4 C36 H36A 109.5
N4 C36 H36B 109.5
H36A C36 H36B 109.5
N4 C36 H36C 109.5
H36A C36 H36C 109.5
H36B C36 H36C 109.5
O8 C37 N5 126.5(4)
O8 C37 H5 121(3)
N5 C37 H5 113(3)
N5 C38 H38A 109.5
N5 C38 H38B 109.5
H38A C38 H38B 109.5
N5 C38 H38C 109.5
H38A C38 H38C 109.5
H38B C38 H38C 109.5
N5 C39 H39A 109.5
N5 C39 H39B 109.5
H39A C39 H39B 109.5
N5 C39 H39C 109.5
H39A C39 H39C 109.5
H39B C39 H39C 109.5

loop_
_geom_bond_atom_site_label_1
_geom_bond_atom_site_label_2
_geom_bond_distance
Nd1 O6 2.370(2)
Nd1 O2 2.384(2)
Nd1 O4 2.391(2)
Nd1 O3 2.428(2)
Nd1 O5 2.4339(19)
Nd1 O1 2.455(2)
Nd1 O7 2.505(2)
Nd1 O9 2.507(2)
O1 C2 1.269(4)
N1 C9 1.146(4)
C1 C2 1.506(4)
C1 H1A 0.9800
C1 H1B 0.9800
C1 H1C 0.9800
O2 C4 1.267(4)
N2 C20 1.141(5)
C2 C3 1.400(4)
O3 C13 1.252(4)
N3 C31 1.143(5)
C3 C4 1.401(4)
C3 H3 0.9500
O4 C15 1.264(4)
N4 C34 1.314(4)
N4 C36 1.447(5)
N4 C35 1.455(4)
C4 C5 1.503(4)
O5 C24 1.269(4)
N5 C37 1.313(5)
N5 C39 1.445(6)
N5 C38 1.455(6)
C5 C6 1.391(4)
C5 C11 1.399(4)
O6 C26 1.267(3)
C6 C7 1.381(4)
C6 H6 0.9500
O7 C34 1.226(4)
C7 C8 1.392(5)
C7 H7 0.9500
O8 C37 1.227(5)
C8 C10 1.392(5)
C8 C9 1.441(4)
O9 HH1 0.80(6)
O9 HH2 0.72(6)
C10 C11 1.383(4)
C10 H10 0.9500
C11 H11 0.9500
C12 C13 1.501(5)
C12 H12A 0.9800
C12 H12B 0.9800
C12 H12C 0.9800
C13 C14 1.411(4)
C14 C15 1.393(5)
C14 H14 0.9500
C15 C16 1.508(4)
C16 C22 1.391(5)
C16 C17 1.394(5)
C17 C18 1.375(5)
C17 H17 0.9500
C18 C19 1.390(5)
C18 H18 0.9500
C19 C21 1.399(5)
C19 C20 1.451(5)
C21 C22 1.382(4)
C21 H21 0.9500
C22 H22 0.9500
C23 C24 1.508(4)
C23 H23A 0.9800
C23 H23B 0.9800
C23 H23C 0.9800
C24 C25 1.392(4)
C25 C26 1.404(4)
C25 H25 0.9500
C26 C27 1.496(4)
C27 C28 1.395(4)
C27 C33 1.400(4)
C28 C29 1.380(4)
C28 H28 0.9500
C29 C30 1.393(5)
C29 H29 0.9500
C30 C32 1.393(5)
C30 C31 1.443(4)
C32 C33 1.377(4)
C32 H32 0.9500
C33 H33 0.9500
C34 H34 0.9500
C35 H35A 0.9800
C35 H35B 0.9800
C35 H35C 0.9800
C36 H36A 0.9800
C36 H36B 0.9800
C36 H36C 0.9800
C37 H5 1.00(5)
C38 H38A 0.9800
C38 H38B 0.9800
C38 H38C 0.9800
C39 H39A 0.9800
C39 H39B 0.9800
C39 H39C 0.9800

loop_
_geom_hbond_atom_site_label_D
_geom_hbond_atom_site_label_H
_geom_hbond_atom_site_label_A
_geom_hbond_distance_DH
_geom_hbond_distance_HA
_geom_hbond_distance_DA
_geom_hbond_angle_DHA
_geom_hbond_site_symmetry_A
O9 HH2 O5 0.72(6) 2.10(6) 2.771(3) 156(6) 2_556
O9 HH1 O1 0.80(6) 2.06(6) 2.803(3) 155(6) 2_556
